data_7109092
loop_
_publ_author_name
'Matthew P. Blake'
'Nikolas Kaltsoyannis'
'Philip Mountford'

_publ_section_title
;
 Synthesis and reactions of beta-diketiminate-supported complexes with
 Mg-Fe or Yb-Fe bonds
;
_journal_name_full Chem.Commun.
_journal_page_first 3315
_journal_paper_doi 10.1039/c3cc41360h
_journal_volume 49
_journal_year 2013
_chemical_formula_moiety 'C88 H124 Fe2 N4 O8 Yb2'
_chemical_formula_sum 'C88 H124 Fe2 N4 O8 Yb2'
_chemical_formula_weight 1823.75
_chemical_name_systematic
;
[Yb(NacNac)(THF)2Fp]2
;
_space_group_IT_number 2
_symmetry_cell_setting triclinic
_symmetry_space_group_name_Hall '-P 1'
_symmetry_space_group_name_H-M 'P -1'
_atom_sites_solution_hydrogens difmap
_atom_sites_solution_primary other
_atom_sites_solution_secondary difmap
_cell_angle_alpha 113.800(3)
_cell_angle_beta 91.1767(19)
_cell_angle_gamma 100.858(2)
_cell_formula_units_Z 2
_cell_length_a 12.3150(3)
_cell_length_b 18.4454(6)
_cell_length_c 21.4837(5)
_cell_measurement_reflns_used 36458
_cell_measurement_temperature 150
_cell_measurement_theta_max 77
_cell_measurement_theta_min 4
_cell_volume 4359.8(2)
_computing_cell_refinement 'CrysAlis, (Oxford Diffraction, 2002)'
_computing_data_collection 'SuperNova, (Oxford Diffraction, 2010)'
_computing_data_reduction 'CrysAlis, (Oxford Diffraction, 2002)'
_computing_molecular_graphics 'CAMERON (Watkin et al., 1996)'
_computing_publication_material 'CRYSTALS (Betteridge et al., 2003)'
_computing_structure_refinement 'CRYSTALS (Betteridge et al., 2003)'
_computing_structure_solution 'Superflip (Palatinus & Chapuis, 2007)'
_diffrn_ambient_temperature 150
_diffrn_measured_fraction_theta_full 0.996
_diffrn_measured_fraction_theta_max 0.986
_diffrn_measurement_device Area
_diffrn_measurement_device_type 'Oxford Diffraction SuperNova'
_diffrn_measurement_method \w
_diffrn_radiation_monochromator graphite
_diffrn_radiation_type 'Cu K\a'
_diffrn_radiation_wavelength 1.54184
_diffrn_reflns_av_R_equivalents 0.060
_diffrn_reflns_limit_h_max 15
_diffrn_reflns_limit_h_min -15
_diffrn_reflns_limit_k_max 21
_diffrn_reflns_limit_k_min -23
_diffrn_reflns_limit_l_max 27
_diffrn_reflns_limit_l_min 0
_diffrn_reflns_number 80462
_diffrn_reflns_theta_full 74.815
_diffrn_reflns_theta_max 77.129
_diffrn_reflns_theta_min 3.676
_diffrn_standards_number 0
_exptl_absorpt_coefficient_mu 6.841
_exptl_absorpt_correction_T_max 0.71
_exptl_absorpt_correction_T_min 0.40
_exptl_absorpt_correction_type multi-scan
_exptl_absorpt_process_details 'CrysAlis, (Oxford Diffraction, 2002)'
_exptl_crystal_colour orange
_exptl_crystal_density_diffrn 1.389
_exptl_crystal_density_method 'not measured'
_exptl_crystal_description plate
_exptl_crystal_F_000 1872
_exptl_crystal_size_max 0.100
_exptl_crystal_size_mid 0.100
_exptl_crystal_size_min 0.050
_platon_squeeze_details
;
The discrete Fourier transform of the void region were treated as
contributions to the A and B parts of the calculated structure factors.
PLATON
PLATON, A Multipurpose Crystallographic Tool, A. L. Spek. Utrecht,
the Netherlands, 1998.; A. Spek, J. Appl. Cryst. (2003), 36, 7-13.
SQUEEZE
A. Spek, J. Appl. Cryst. (2003), 36, 7-13;
P. van der Sluis & A. L. Spek, Acta Cryst. (1990). A46, 194-201.
MCE
J. Rohlicek & M. Husak, J. Appl. Cryst. (2007), 40, 600-601.
;
_refine_diff_density_max 1.19
_refine_diff_density_min -1.05
_refine_ls_extinction_method None
_refine_ls_goodness_of_fit_ref 1.0974
_refine_ls_hydrogen_treatment constr
_refine_ls_matrix_type full
_refine_ls_number_parameters 955
_refine_ls_number_reflns 14702
_refine_ls_number_restraints 4
_refine_ls_R_factor_all 0.0400
_refine_ls_R_factor_gt 0.0324
_refine_ls_shift/su_max 0.0546364
_refine_ls_shift/su_mean 0.0030037
_refine_ls_structure_factor_coef F
_refine_ls_weighting_details
;
Method, part 1, Chebychev polynomial, (Watkin, 1994, Prince, 1982)
[weight] = 1.0/[A~0~*T~0~(x)+A~1~*T~1~(x) ... +A~n-1~]*T~n-1~(x)]
where A~i~ are the Chebychev coefficients listed below and x= Fcalc/Fmax
Method = Robust Weighting (Prince, 1982)
W = [weight] * [1-(deltaF/6*sigmaF)^2^]^2^
A~i~ are:
2.62 -13.7 -2.24 -3.89 -3.73
;
_refine_ls_weighting_scheme calc
_refine_ls_wR_factor_all 0.0225
_refine_ls_wR_factor_gt 0.0206
_refine_ls_wR_factor_ref 0.0202
_reflns_limit_h_max 15
_reflns_limit_h_min -15
_reflns_limit_k_max 21
_reflns_limit_k_min -23
_reflns_limit_l_max 27
_reflns_limit_l_min 0
_reflns_number_gt 15479
_reflns_number_total 18221
_reflns_threshold_expression I>2.0\s(I)
_oxford_diffrn_Wilson_B_factor 2.29
_oxford_diffrn_Wilson_scale 0.81
_oxford_refine_ls_r_factor_ref 0.0307
_oxford_refine_ls_scale 1.2135(5)
_oxford_reflns_number_all 18150
_oxford_reflns_threshold_expression_ref I>3.0\s(I)
_cod_data_source_file c3cc41360h.txt
_cod_data_source_block MPB51
_cod_depositor_comments
;
The following automatic conversions were performed:

'_atom_sites_solution_primary' value 'Other' changed to 'other'
according to the built-in table from CIF Core dictionary named
'cif_core.dic' version 2.4.1 from 2010-06-29.

Automatic conversion script
Id: cif_fix_values 1891 2012-01-12 08:04:46Z andrius 
;
_cod_original_sg_symbol_H-M 'P -1 '
_cod_database_code 7109092

loop_
_symmetry_equiv_pos_as_xyz
x,y,z
-x,-y,-z

loop_
_atom_site_label
_atom_site_type_symbol
_atom_site_fract_x
_atom_site_fract_y
_atom_site_fract_z
_atom_site_U_iso_or_equiv
_atom_site_occupancy
_atom_site_adp_type
_atom_site_refinement_flags_posn
Yb1 Yb 0.618194(11) 0.822681(7) 0.485263(6) 0.0238 1.0000 Uani .
Yb2 Yb 0.894538(11) 0.340845(7) 0.070737(6) 0.0256 1.0000 Uani .
Fe1 Fe 0.39716(3) 1.00881(3) 0.65923(2) 0.0274 1.0000 Uani .
Fe2 Fe 0.78024(4) 0.60184(3) 0.06312(2) 0.0316 1.0000 Uani .
N1 N 0.72393(18) 0.76243(13) 0.54024(11) 0.0275 1.0000 Uani .
N2 N 0.50637(18) 0.68551(12) 0.44572(11) 0.0271 1.0000 Uani .
N3 N 0.83605(19) 0.30651(13) 0.16303(11) 0.0301 1.0000 Uani .
N4 N 0.9263(2) 0.20412(13) 0.03174(11) 0.0304 1.0000 Uani .
O1 O 0.47117(19) 0.88169(13) 0.54802(12) 0.0459 1.0000 Uani .
O2 O 0.43730(17) 1.11268(12) 0.58704(10) 0.0355 1.0000 Uani .
O3 O 0.74064(18) 0.78677(12) 0.39279(10) 0.0377 1.0000 Uani .
O4 O 0.71197(17) 0.96361(11) 0.55970(10) 0.0351 1.0000 Uani .
O5 O 0.85101(19) 0.45945(13) 0.05829(13) 0.0487 1.0000 Uani .
O6 O 0.98583(19) 0.64574(13) 0.01150(11) 0.0445 1.0000 Uani .
O7 O 1.0309(2) 0.45759(15) 0.15211(11) 0.0518 1.0000 Uani .
O8 O 0.71344(18) 0.29266(12) 0.00353(11) 0.0397 1.0000 Uani .
C1 C 0.4393(2) 0.93354(17) 0.59320(15) 0.0348 1.0000 Uani .
C2 C 0.4209(2) 1.07048(16) 0.61710(13) 0.0296 1.0000 Uani .
C3 C 0.3906(3) 0.9621(2) 0.73377(17) 0.0443 1.0000 Uani .
C4 C 0.2797(2) 0.95829(18) 0.71059(15) 0.0369 1.0000 Uani .
C5 C 0.2696(3) 1.03757(19) 0.72526(15) 0.0381 1.0000 Uani .
C6 C 0.3736(3) 1.09074(19) 0.75734(15) 0.0431 1.0000 Uani .
C7 C 0.4480(3) 1.0434(2) 0.76311(17) 0.0483 1.0000 Uani .
C8 C 0.7283(2) 0.68412(16) 0.51463(13) 0.0293 1.0000 Uani .
C9 C 0.6493(2) 0.62040(16) 0.46552(14) 0.0322 1.0000 Uani .
C10 C 0.5418(2) 0.61987(15) 0.43967(14) 0.0301 1.0000 Uani .
C11 C 0.8233(3) 0.65760(18) 0.53986(16) 0.0403 1.0000 Uani .
C12 C 0.4685(3) 0.53524(16) 0.40484(17) 0.0403 1.0000 Uani .
C13 C 0.7976(2) 0.81479(15) 0.60121(13) 0.0286 1.0000 Uani .
C14 C 0.9062(2) 0.85258(17) 0.59785(15) 0.0344 1.0000 Uani .
C15 C 0.9735(3) 0.90212(18) 0.65904(17) 0.0436 1.0000 Uani .
C16 C 0.9365(3) 0.9146(2) 0.72154(18) 0.0483 1.0000 Uani .
C17 C 0.8287(3) 0.87889(19) 0.72450(15) 0.0418 1.0000 Uani .
C18 C 0.7570(2) 0.82912(16) 0.66517(14) 0.0316 1.0000 Uani .
C19 C 0.9526(3) 0.8418(2) 0.53076(18) 0.0430 1.0000 Uani .
C20 C 1.0628(3) 0.8141(3) 0.5248(2) 0.0636 1.0000 Uani .
C21 C 0.9686(3) 0.9192(2) 0.5195(2) 0.0626 1.0000 Uani .
C22 C 0.6381(3) 0.79234(19) 0.66937(16) 0.0388 1.0000 Uani .
C23 C 0.5931(3) 0.8415(2) 0.73601(19) 0.0542 1.0000 Uani .
C24 C 0.6221(3) 0.7051(2) 0.6614(2) 0.0559 1.0000 Uani .
C25 C 0.3914(2) 0.67525(15) 0.42544(14) 0.0294 1.0000 Uani .
C26 C 0.3602(2) 0.67779(16) 0.36267(14) 0.0323 1.0000 Uani .
C27 C 0.2473(3) 0.66898(19) 0.34421(17) 0.0430 1.0000 Uani .
C28 C 0.1672(3) 0.6573(2) 0.38473(18) 0.0483 1.0000 Uani .
C29 C 0.1983(3) 0.65641(19) 0.44698(18) 0.0443 1.0000 Uani .
C30 C 0.3108(2) 0.66647(16) 0.46881(15) 0.0352 1.0000 Uani .
C31 C 0.4447(3) 0.68338(18) 0.31385(15) 0.0379 1.0000 Uani .
C32 C 0.4189(3) 0.7289(2) 0.27222(18) 0.0506 1.0000 Uani .
C33 C 0.4587(3) 0.5984(2) 0.26600(19) 0.0556 1.0000 Uani .
C34 C 0.3393(3) 0.6666(2) 0.53773(17) 0.0440 1.0000 Uani .
C35 C 0.3095(4) 0.7382(2) 0.59570(18) 0.0555 1.0000 Uani .
C36 C 0.2835(5) 0.5886(3) 0.5429(3) 0.0797 1.0000 Uani .
C37 C 0.7799(3) 0.8298(3) 0.3518(2) 0.0567 1.0000 Uani .
C38 C 0.8789(3) 0.7966(3) 0.3199(2) 0.0623 1.0000 Uani .
C39 C 0.8711(4) 0.7192(3) 0.3280(2) 0.0748 1.0000 Uani .
C40 C 0.7623(3) 0.7064(2) 0.35673(19) 0.0502 1.0000 Uani .
C41 C 0.7301(3) 0.99707(19) 0.63431(15) 0.0425 1.0000 Uani .
C42 C 0.7268(3) 1.08574(18) 0.65961(16) 0.0426 1.0000 Uani .
C43 C 0.7626(3) 1.10570(19) 0.60043(18) 0.0495 1.0000 Uani .
C44 C 0.7080(3) 1.02915(18) 0.53960(16) 0.0439 1.0000 Uani .
C45 C 0.8204(2) 0.51782(17) 0.06037(16) 0.0360 1.0000 Uani .
C46 C 0.9013(3) 0.62819(17) 0.03344(16) 0.0379 1.0000 Uani .
C47 C 0.7231(3) 0.7066(2) 0.12592(19) 0.0481 1.0000 Uani .
C48 C 0.6955(3) 0.6867(2) 0.0563(2) 0.0492 1.0000 Uani .
C49 C 0.6255(3) 0.6094(2) 0.0265(2) 0.0573 1.0000 Uani .
C50 C 0.6116(3) 0.5804(2) 0.0781(3) 0.0617 1.0000 Uani .
C51 C 0.6724(3) 0.6408(2) 0.1397(2) 0.0511 1.0000 Uani .
C52 C 0.7902(3) 0.23275(18) 0.15660(16) 0.0369 1.0000 Uani .
C53 C 0.7981(3) 0.16093(17) 0.10098(16) 0.0379 1.0000 Uani .
C54 C 0.8681(3) 0.14741(16) 0.04800(15) 0.0366 1.0000 Uani .
C55 C 0.7228(3) 0.2202(2) 0.21136(19) 0.0520 1.0000 Uani .
C56 C 0.8753(3) 0.05896(19) 0.0106(2) 0.0573 1.0000 Uani .
C57 C 0.8348(2) 0.37440(16) 0.22667(14) 0.0325 1.0000 Uani .
C58 C 0.7450(3) 0.41435(17) 0.23742(16) 0.0375 1.0000 Uani .
C59 C 0.7518(3) 0.48394(19) 0.29826(18) 0.0447 1.0000 Uani .
C60 C 0.8407(3) 0.5129(2) 0.34665(17) 0.0489 1.0000 Uani .
C61 C 0.9295(3) 0.4732(2) 0.33630(16) 0.0470 1.0000 Uani .
C62 C 0.9279(3) 0.40385(19) 0.27656(15) 0.0399 1.0000 Uani .
C63 C 0.6423(3) 0.3823(2) 0.18615(18) 0.0443 1.0000 Uani .
C64 C 0.6249(3) 0.4413(3) 0.1568(2) 0.0594 1.0000 Uani .
C65 C 0.5377(3) 0.3608(3) 0.2187(2) 0.0667 1.0000 Uani .
C66 C 1.0258(3) 0.3618(2) 0.26585(17) 0.0536 1.0000 Uani .
C67 C 1.1369(3) 0.4189(3) 0.2988(2) 0.0630 1.0000 Uani .
C68 C 1.0047(4) 0.2938(3) 0.2897(3) 0.0903 1.0000 Uani .
C69 C 1.0087(2) 0.17731(15) -0.01381(14) 0.0291 1.0000 Uani .
C70 C 0.9864(3) 0.15357(16) -0.08520(14) 0.0346 1.0000 Uani .
C71 C 1.0629(3) 0.11936(18) -0.12748(15) 0.0412 1.0000 Uani .
C72 C 1.1609(3) 0.10971(18) -0.10203(16) 0.0413 1.0000 Uani .
C73 C 1.1859(2) 0.13802(17) -0.03225(16) 0.0362 1.0000 Uani .
C74 C 1.1118(2) 0.17408(16) 0.01285(14) 0.0320 1.0000 Uani .
C75 C 0.8804(3) 0.16437(19) -0.11461(16) 0.0429 1.0000 Uani .
C76 C 0.7952(3) 0.0848(2) -0.1498(2) 0.0607 1.0000 Uani .
C77 C 0.9042(4) 0.2038(2) -0.1645(2) 0.0657 1.0000 Uani .
C78 C 1.1442(3) 0.21164(19) 0.08972(15) 0.0410 1.0000 Uani D
C79 C 1.2188(11) 0.1663(6) 0.1126(5) 0.0902 0.5000 Uani D
C80 C 1.2085(8) 0.2987(4) 0.1127(4) 0.0626 0.5000 Uani D
C81 C 0.9953(4) 0.5301(2) 0.19906(19) 0.0656 1.0000 Uani .
C82 C 1.0433(4) 0.6008(3) 0.1825(2) 0.0735 1.0000 Uani .
C83 C 1.1278(4) 0.5699(3) 0.1383(2) 0.0730 1.0000 Uani .
C84 C 1.1407(4) 0.4891(4) 0.1418(2) 0.0850 1.0000 Uani .
C85 C 0.6739(3) 0.3246(2) -0.04298(19) 0.0529 1.0000 Uani .
C86 C 0.5809(3) 0.2588(2) -0.0900(2) 0.0583 1.0000 Uani .
C87 C 0.5336(3) 0.2174(3) -0.0456(2) 0.0660 1.0000 Uani .
C88 C 0.6337(3) 0.2211(2) -0.0033(2) 0.0497 1.0000 Uani .
C791 C 1.1241(10) 0.1514(5) 0.1217(5) 0.0722 0.5000 Uani D
C801 C 1.2582(6) 0.2664(7) 0.1105(5) 0.0755 0.5000 Uani D
H31 H 0.4197 0.9152 0.7290 0.0536 1.0000 Uiso R
H41 H 0.2220 0.9087 0.6877 0.0439 1.0000 Uiso R
H51 H 0.2005 1.0527 0.7168 0.0455 1.0000 Uiso R
H61 H 0.3889 1.1493 0.7734 0.0520 1.0000 Uiso R
H71 H 0.5233 1.0635 0.7848 0.0570 1.0000 Uiso R
H91 H 0.6680 0.5692 0.4494 0.0387 1.0000 Uiso R
H111 H 0.8120 0.6001 0.5212 0.0613 1.0000 Uiso R
H112 H 0.8323 0.6782 0.5893 0.0609 1.0000 Uiso R
H113 H 0.8923 0.6786 0.5264 0.0615 1.0000 Uiso R
H121 H 0.5108 0.5000 0.3739 0.0619 1.0000 Uiso R
H122 H 0.4446 0.5118 0.4367 0.0610 1.0000 Uiso R
H123 H 0.4043 0.5342 0.3782 0.0604 1.0000 Uiso R
H151 H 1.0446 0.9278 0.6569 0.0517 1.0000 Uiso R
H161 H 0.9832 0.9464 0.7616 0.0578 1.0000 Uiso R
H171 H 0.8022 0.8885 0.7669 0.0494 1.0000 Uiso R
H191 H 0.8985 0.7998 0.4942 0.0517 1.0000 Uiso R
H201 H 1.0830 0.8020 0.4793 0.0952 1.0000 Uiso R
H202 H 1.1189 0.8571 0.5581 0.0952 1.0000 Uiso R
H203 H 1.0539 0.7657 0.5336 0.0946 1.0000 Uiso R
H211 H 1.0230 0.9597 0.5558 0.0941 1.0000 Uiso R
H212 H 0.9946 0.9099 0.4759 0.0948 1.0000 Uiso R
H213 H 0.8998 0.9361 0.5223 0.0946 1.0000 Uiso R
H221 H 0.5909 0.7919 0.6320 0.0469 1.0000 Uiso R
H231 H 0.5158 0.8190 0.7327 0.0809 1.0000 Uiso R
H232 H 0.6310 0.8371 0.7732 0.0807 1.0000 Uiso R
H233 H 0.6041 0.8977 0.7441 0.0805 1.0000 Uiso R
H241 H 0.6677 0.7014 0.6964 0.0828 1.0000 Uiso R
H242 H 0.5447 0.6836 0.6651 0.0827 1.0000 Uiso R
H243 H 0.6406 0.6705 0.6173 0.0827 1.0000 Uiso R
H271 H 0.2261 0.6726 0.3031 0.0511 1.0000 Uiso R
H281 H 0.0917 0.6486 0.3703 0.0585 1.0000 Uiso R
H291 H 0.1449 0.6497 0.4745 0.0532 1.0000 Uiso R
H311 H 0.5159 0.7131 0.3411 0.0448 1.0000 Uiso R
H321 H 0.4811 0.7363 0.2467 0.0750 1.0000 Uiso R
H322 H 0.3525 0.6977 0.2411 0.0761 1.0000 Uiso R
H323 H 0.4063 0.7806 0.3021 0.0758 1.0000 Uiso R
H331 H 0.5092 0.6019 0.2329 0.0836 1.0000 Uiso R
H332 H 0.3884 0.5664 0.2405 0.0837 1.0000 Uiso R
H333 H 0.4843 0.5708 0.2911 0.0839 1.0000 Uiso R
H341 H 0.4197 0.6701 0.5428 0.0533 1.0000 Uiso R
H351 H 0.3378 0.7412 0.6391 0.0829 1.0000 Uiso R
H352 H 0.2317 0.7313 0.5948 0.0835 1.0000 Uiso R
H353 H 0.3399 0.7880 0.5927 0.0833 1.0000 Uiso R
H361 H 0.3071 0.5888 0.5861 0.1198 1.0000 Uiso R
H362 H 0.3034 0.5443 0.5069 0.1202 1.0000 Uiso R
H363 H 0.2043 0.5827 0.5374 0.1202 1.0000 Uiso R
H371 H 0.8043 0.8873 0.3823 0.0677 1.0000 Uiso R
H372 H 0.7221 0.8212 0.3158 0.0683 1.0000 Uiso R
H381 H 0.8773 0.7886 0.2726 0.0754 1.0000 Uiso R
H382 H 0.9464 0.8354 0.3449 0.0759 1.0000 Uiso R
H391 H 0.9325 0.7226 0.3597 0.0905 1.0000 Uiso R
H392 H 0.8729 0.6748 0.2842 0.0902 1.0000 Uiso R
H401 H 0.7657 0.6810 0.3885 0.0611 1.0000 Uiso R
H402 H 0.7043 0.6740 0.3189 0.0613 1.0000 Uiso R
H411 H 0.8009 0.9901 0.6478 0.0519 1.0000 Uiso R
H412 H 0.6728 0.9692 0.6519 0.0516 1.0000 Uiso R
H421 H 0.7773 1.1186 0.7009 0.0512 1.0000 Uiso R
H422 H 0.6507 1.0921 0.6669 0.0504 1.0000 Uiso R
H431 H 0.8454 1.1148 0.6011 0.0594 1.0000 Uiso R
H432 H 0.7376 1.1528 0.6017 0.0583 1.0000 Uiso R
H441 H 0.7455 1.0211 0.4991 0.0518 1.0000 Uiso R
H442 H 0.6293 1.0296 0.5304 0.0521 1.0000 Uiso R
H471 H 0.7697 0.7573 0.1587 0.0579 1.0000 Uiso R
H481 H 0.7187 0.7213 0.0327 0.0585 1.0000 Uiso R
H491 H 0.5914 0.5810 -0.0209 0.0682 1.0000 Uiso R
H501 H 0.5658 0.5277 0.0729 0.0739 1.0000 Uiso R
H511 H 0.6760 0.6370 0.1835 0.0611 1.0000 Uiso R
H531 H 0.7531 0.1144 0.0997 0.0450 1.0000 Uiso R
H551 H 0.7501 0.2650 0.2547 0.0767 1.0000 Uiso R
H552 H 0.7309 0.1714 0.2146 0.0770 1.0000 Uiso R
H553 H 0.6461 0.2177 0.2010 0.0774 1.0000 Uiso R
H561 H 0.8860 0.0441 -0.0362 0.0856 1.0000 Uiso R
H562 H 0.9364 0.0507 0.0328 0.0863 1.0000 Uiso R
H563 H 0.8103 0.0242 0.0143 0.0861 1.0000 Uiso R
H591 H 0.6947 0.5120 0.3052 0.0544 1.0000 Uiso R
H601 H 0.8435 0.5594 0.3866 0.0592 1.0000 Uiso R
H611 H 0.9898 0.4922 0.3689 0.0565 1.0000 Uiso R
H631 H 0.6538 0.3329 0.1485 0.0532 1.0000 Uiso R
H641 H 0.5574 0.4204 0.1261 0.0888 1.0000 Uiso R
H642 H 0.6872 0.4508 0.1322 0.0890 1.0000 Uiso R
H643 H 0.6200 0.4918 0.1925 0.0890 1.0000 Uiso R
H651 H 0.5225 0.4095 0.2542 0.1000 1.0000 Uiso R
H652 H 0.4751 0.3355 0.1834 0.0997 1.0000 Uiso R
H653 H 0.5488 0.3222 0.2372 0.0997 1.0000 Uiso R
H661 H 1.0299 0.3363 0.2164 0.0650 1.0000 Uiso R
H671 H 1.1929 0.3872 0.2848 0.0941 1.0000 Uiso R
H672 H 1.1378 0.4404 0.3482 0.0934 1.0000 Uiso R
H673 H 1.1512 0.4620 0.2836 0.0937 1.0000 Uiso R
H681 H 0.9919 0.3154 0.3375 0.1346 1.0000 Uiso R
H682 H 1.0679 0.2690 0.2843 0.1348 1.0000 Uiso R
H683 H 0.9408 0.2532 0.2630 0.1351 1.0000 Uiso R
H711 H 1.0484 0.1024 -0.1742 0.0500 1.0000 Uiso R
H721 H 1.2097 0.0847 -0.1322 0.0498 1.0000 Uiso R
H731 H 1.2532 0.1333 -0.0155 0.0424 1.0000 Uiso R
H751 H 0.8483 0.2002 -0.0752 0.0521 1.0000 Uiso R
H761 H 0.7277 0.0943 -0.1678 0.0919 1.0000 Uiso R
H762 H 0.7750 0.0596 -0.1187 0.0915 1.0000 Uiso R
H763 H 0.8245 0.0474 -0.1876 0.0918 1.0000 Uiso R
H771 H 0.8386 0.2192 -0.1749 0.0976 1.0000 Uiso R
H772 H 0.9653 0.2505 -0.1457 0.0977 1.0000 Uiso R
H773 H 0.9223 0.1647 -0.2062 0.0976 1.0000 Uiso R
H781 H 1.0839 0.2315 0.1134 0.0607 1.0000 Uiso R
H811 H 1.0233 0.5416 0.2450 0.0806 1.0000 Uiso R
H812 H 0.9142 0.5197 0.1943 0.0799 1.0000 Uiso R
H821 H 0.9856 0.6117 0.1565 0.0892 1.0000 Uiso R
H822 H 1.0757 0.6509 0.2238 0.0886 1.0000 Uiso R
H831 H 1.1985 0.6078 0.1532 0.0876 1.0000 Uiso R
H832 H 1.1025 0.5594 0.0922 0.0870 1.0000 Uiso R
H841 H 1.1650 0.4496 0.1019 0.1018 1.0000 Uiso R
H842 H 1.1928 0.5006 0.1811 0.1020 1.0000 Uiso R
H851 H 0.7345 0.3362 -0.0682 0.0633 1.0000 Uiso R
H852 H 0.6472 0.3743 -0.0175 0.0633 1.0000 Uiso R
H861 H 0.6098 0.2210 -0.1292 0.0698 1.0000 Uiso R
H862 H 0.5262 0.2805 -0.1062 0.0700 1.0000 Uiso R
H871 H 0.4843 0.2482 -0.0159 0.0805 1.0000 Uiso R
H872 H 0.4946 0.1612 -0.0728 0.0800 1.0000 Uiso R
H881 H 0.6671 0.1736 -0.0269 0.0601 1.0000 Uiso R
H882 H 0.6163 0.2254 0.0417 0.0595 1.0000 Uiso R
H791 H 1.2371 0.1918 0.1608 0.1103 0.5000 Uiso R
H792 H 1.2851 0.1659 0.0908 0.1103 0.5000 Uiso R
H793 H 1.1789 0.1121 0.0997 0.1103 0.5000 Uiso R
H7911 H 1.1457 0.1783 0.1696 0.0915 0.5000 Uiso R
H7912 H 1.1672 0.1118 0.1014 0.0915 0.5000 Uiso R
H7913 H 1.0476 0.1257 0.1136 0.0915 0.5000 Uiso R
H8011 H 1.2754 0.2887 0.1588 0.0938 0.5000 Uiso R
H8012 H 1.3126 0.2371 0.0889 0.0938 0.5000 Uiso R
H8013 H 1.2579 0.3090 0.0963 0.0938 0.5000 Uiso R
H801 H 1.2290 0.3227 0.1608 0.0761 0.5000 Uiso R
H802 H 1.2735 0.2984 0.0897 0.0761 0.5000 Uiso R
H803 H 1.1635 0.3291 0.1014 0.0761 0.5000 Uiso R

loop_
_atom_site_aniso_label
_atom_site_aniso_U_11
_atom_site_aniso_U_22
_atom_site_aniso_U_33
_atom_site_aniso_U_23
_atom_site_aniso_U_13
_atom_site_aniso_U_12
Yb1 0.02809(7) 0.02066(6) 0.02533(7) 0.01060(5) 0.00353(5) 0.00900(5)
Yb2 0.03133(7) 0.02233(6) 0.02669(7) 0.01263(5) 0.00595(5) 0.00819(5)
Fe1 0.0284(2) 0.0285(2) 0.0297(2) 0.01408(17) 0.00569(16) 0.01126(16)
Fe2 0.0317(2) 0.0278(2) 0.0414(2) 0.01837(19) 0.01025(18) 0.01021(17)
N1 0.0312(11) 0.0262(10) 0.0276(11) 0.0120(9) 0.0019(9) 0.0103(9)
N2 0.0292(11) 0.0220(10) 0.0293(11) 0.0095(9) 0.0010(9) 0.0064(8)
N3 0.0375(12) 0.0294(11) 0.0320(11) 0.0174(9) 0.0126(9) 0.0155(9)
N4 0.0376(12) 0.0267(11) 0.0316(11) 0.0144(9) 0.0106(10) 0.0115(9)
O1 0.0500(13) 0.0373(11) 0.0563(14) 0.0206(10) 0.0272(11) 0.0181(10)
O2 0.0408(11) 0.0350(10) 0.0382(10) 0.0201(9) 0.0053(9) 0.0141(9)
O3 0.0434(11) 0.0414(11) 0.0407(11) 0.0242(9) 0.0137(9) 0.0204(9)
O4 0.0423(11) 0.0277(9) 0.0301(10) 0.0064(8) -0.0013(8) 0.0089(8)
O5 0.0434(12) 0.0313(11) 0.0745(16) 0.0230(11) 0.0030(11) 0.0129(9)
O6 0.0489(13) 0.0376(11) 0.0498(13) 0.0186(10) 0.0279(11) 0.0128(10)
O7 0.0554(14) 0.0539(14) 0.0385(12) 0.0210(11) -0.0026(10) -0.0091(11)
O8 0.0416(11) 0.0369(11) 0.0437(12) 0.0205(9) -0.0017(9) 0.0071(9)
C1 0.0350(14) 0.0342(14) 0.0437(16) 0.0228(13) 0.0125(12) 0.0110(12)
C2 0.0319(13) 0.0299(13) 0.0276(12) 0.0100(11) 0.0038(10) 0.0125(11)
C3 0.0474(18) 0.0554(19) 0.0487(18) 0.0361(16) 0.0083(14) 0.0202(15)
C4 0.0363(15) 0.0390(15) 0.0403(15) 0.0215(13) 0.0078(12) 0.0075(12)
C5 0.0380(15) 0.0484(17) 0.0355(15) 0.0213(13) 0.0140(12) 0.0170(13)
C6 0.057(2) 0.0364(15) 0.0314(15) 0.0103(12) 0.0132(14) 0.0081(14)
C7 0.0406(17) 0.066(2) 0.0374(16) 0.0228(16) -0.0037(13) 0.0071(16)
C8 0.0330(14) 0.0294(13) 0.0296(13) 0.0139(11) 0.0034(11) 0.0121(11)
C9 0.0404(15) 0.0243(12) 0.0363(14) 0.0129(11) 0.0059(12) 0.0164(11)
C10 0.0344(14) 0.0232(12) 0.0320(13) 0.0095(11) 0.0037(11) 0.0089(10)
C11 0.0487(18) 0.0301(14) 0.0439(17) 0.0140(13) -0.0055(14) 0.0166(13)
C12 0.0439(17) 0.0240(13) 0.0492(17) 0.0105(12) -0.0006(14) 0.0096(12)
C13 0.0341(13) 0.0254(12) 0.0308(13) 0.0131(11) 0.0000(11) 0.0139(10)
C14 0.0316(14) 0.0304(13) 0.0427(16) 0.0136(12) -0.0002(12) 0.0138(11)
C15 0.0337(15) 0.0339(15) 0.0526(19) 0.0077(14) -0.0100(14) 0.0078(12)
C16 0.0463(18) 0.0375(16) 0.0499(19) 0.0067(14) -0.0177(15) 0.0114(14)
C17 0.0555(19) 0.0389(16) 0.0316(14) 0.0116(13) -0.0029(13) 0.0198(14)
C18 0.0409(15) 0.0280(13) 0.0325(13) 0.0154(11) 0.0011(11) 0.0161(11)
C19 0.0360(16) 0.0435(17) 0.0546(19) 0.0246(15) 0.0094(14) 0.0104(13)
C20 0.060(2) 0.071(3) 0.076(3) 0.034(2) 0.027(2) 0.040(2)
C21 0.061(2) 0.064(2) 0.088(3) 0.048(2) 0.035(2) 0.030(2)
C22 0.0441(17) 0.0457(17) 0.0374(15) 0.0252(14) 0.0088(13) 0.0160(13)
C23 0.058(2) 0.063(2) 0.056(2) 0.0308(18) 0.0211(17) 0.0301(18)
C24 0.074(3) 0.0444(19) 0.061(2) 0.0305(17) 0.0283(19) 0.0167(17)
C25 0.0296(13) 0.0192(11) 0.0340(13) 0.0055(10) -0.0001(10) 0.0061(10)
C26 0.0317(14) 0.0263(12) 0.0328(14) 0.0065(11) -0.0062(11) 0.0062(10)
C27 0.0368(16) 0.0412(16) 0.0426(17) 0.0073(13) -0.0068(13) 0.0133(13)
C28 0.0320(15) 0.0454(18) 0.0526(19) 0.0032(15) -0.0039(14) 0.0138(13)
C29 0.0335(15) 0.0381(16) 0.0507(18) 0.0069(14) 0.0082(13) 0.0092(13)
C30 0.0368(15) 0.0241(12) 0.0412(15) 0.0089(11) 0.0057(12) 0.0090(11)
C31 0.0402(16) 0.0350(15) 0.0355(15) 0.0135(12) -0.0020(12) 0.0042(12)
C32 0.060(2) 0.0479(19) 0.0445(18) 0.0232(15) -0.0086(16) 0.0041(16)
C33 0.069(2) 0.0486(19) 0.052(2) 0.0186(17) 0.0239(18) 0.0231(18)
C34 0.0427(17) 0.0493(18) 0.0496(18) 0.0273(16) 0.0153(14) 0.0155(14)
C35 0.079(3) 0.0435(19) 0.0440(18) 0.0211(16) 0.0114(18) 0.0043(18)
C36 0.122(4) 0.053(2) 0.087(3) 0.045(2) 0.039(3) 0.034(3)
C37 0.062(2) 0.069(2) 0.068(2) 0.047(2) 0.0350(19) 0.037(2)
C38 0.051(2) 0.090(3) 0.061(2) 0.040(2) 0.0269(19) 0.029(2)
C39 0.074(3) 0.098(3) 0.077(3) 0.042(3) 0.043(2) 0.059(3)
C40 0.062(2) 0.0468(19) 0.0505(19) 0.0206(16) 0.0216(17) 0.0284(17)
C41 0.0503(18) 0.0388(16) 0.0339(15) 0.0082(13) -0.0078(13) 0.0164(14)
C42 0.0475(18) 0.0348(15) 0.0387(16) 0.0068(13) -0.0031(13) 0.0133(13)
C43 0.058(2) 0.0292(15) 0.053(2) 0.0109(14) 0.0053(16) 0.0042(14)
C44 0.060(2) 0.0347(15) 0.0392(16) 0.0176(13) 0.0059(15) 0.0096(14)
C45 0.0315(14) 0.0290(14) 0.0522(17) 0.0210(13) 0.0081(12) 0.0070(11)
C46 0.0483(17) 0.0286(14) 0.0427(16) 0.0178(12) 0.0132(14) 0.0141(12)
C47 0.0471(18) 0.0424(17) 0.062(2) 0.0224(16) 0.0248(16) 0.0215(14)
C48 0.0506(19) 0.0403(17) 0.073(2) 0.0354(17) 0.0095(17) 0.0194(15)
C49 0.0443(19) 0.052(2) 0.078(3) 0.0288(19) -0.0108(18) 0.0146(16)
C50 0.0355(17) 0.053(2) 0.116(4) 0.050(2) 0.023(2) 0.0166(16)
C51 0.051(2) 0.057(2) 0.065(2) 0.0380(19) 0.0318(18) 0.0271(17)
C52 0.0447(16) 0.0385(15) 0.0421(16) 0.0262(13) 0.0176(13) 0.0194(13)
C53 0.0463(17) 0.0281(13) 0.0498(17) 0.0242(13) 0.0180(14) 0.0119(12)
C54 0.0473(17) 0.0238(13) 0.0420(16) 0.0149(12) 0.0124(13) 0.0118(12)
C55 0.069(2) 0.0463(18) 0.058(2) 0.0351(17) 0.0351(18) 0.0198(17)
C56 0.078(3) 0.0273(15) 0.074(2) 0.0244(16) 0.038(2) 0.0179(16)
C57 0.0458(16) 0.0311(13) 0.0312(13) 0.0193(11) 0.0168(12) 0.0170(12)
C58 0.0441(16) 0.0321(14) 0.0472(17) 0.0235(13) 0.0182(13) 0.0153(12)
C59 0.0502(19) 0.0339(15) 0.0552(19) 0.0182(14) 0.0229(16) 0.0195(14)
C60 0.067(2) 0.0383(16) 0.0421(17) 0.0127(14) 0.0218(16) 0.0209(16)
C61 0.062(2) 0.0480(18) 0.0354(16) 0.0190(14) 0.0089(15) 0.0194(16)
C62 0.0563(19) 0.0428(16) 0.0316(14) 0.0198(13) 0.0105(13) 0.0256(15)
C63 0.0399(17) 0.0437(17) 0.0534(19) 0.0202(15) 0.0144(14) 0.0175(14)
C64 0.056(2) 0.079(3) 0.068(2) 0.048(2) 0.0212(19) 0.028(2)
C65 0.049(2) 0.072(3) 0.089(3) 0.045(2) 0.019(2) 0.0079(19)
C66 0.070(2) 0.057(2) 0.0363(16) 0.0116(15) 0.0002(16) 0.0401(19)
C67 0.060(2) 0.080(3) 0.065(2) 0.037(2) 0.0089(19) 0.033(2)
C68 0.097(4) 0.051(2) 0.122(4) 0.036(3) -0.042(3) 0.019(2)
C69 0.0377(14) 0.0196(11) 0.0328(13) 0.0120(10) 0.0093(11) 0.0096(10)
C70 0.0471(17) 0.0245(13) 0.0302(14) 0.0095(11) 0.0059(12) 0.0074(12)
C71 0.0564(19) 0.0349(15) 0.0297(14) 0.0100(12) 0.0119(13) 0.0109(14)
C72 0.0497(18) 0.0324(14) 0.0424(16) 0.0136(13) 0.0228(14) 0.0130(13)
C73 0.0340(14) 0.0328(14) 0.0441(16) 0.0162(13) 0.0103(12) 0.0109(12)
C74 0.0405(15) 0.0254(12) 0.0323(14) 0.0137(11) 0.0079(12) 0.0079(11)
C75 0.0500(18) 0.0390(16) 0.0341(15) 0.0073(13) 0.0010(13) 0.0153(14)
C76 0.0430(19) 0.054(2) 0.075(3) 0.017(2) -0.0013(18) 0.0108(17)
C77 0.080(3) 0.060(2) 0.054(2) 0.0286(19) -0.028(2) -0.001(2)
C78 0.0476(18) 0.0472(17) 0.0324(15) 0.0175(13) 0.0065(13) 0.0175(14)
C79 0.166(12) 0.072(6) 0.047(5) 0.026(4) -0.011(7) 0.057(8)
C80 0.080(7) 0.055(5) 0.038(4) 0.012(4) -0.008(4) 0.000(4)
C81 0.106(3) 0.0374(18) 0.045(2) 0.0174(16) -0.008(2) -0.003(2)
C82 0.097(3) 0.060(2) 0.053(2) 0.028(2) -0.022(2) -0.016(2)
C83 0.080(3) 0.064(3) 0.059(2) 0.029(2) -0.021(2) -0.027(2)
C84 0.054(2) 0.130(5) 0.052(2) 0.036(3) -0.0149(19) -0.020(3)
C85 0.063(2) 0.0487(19) 0.054(2) 0.0285(17) -0.0073(17) 0.0129(17)
C86 0.060(2) 0.055(2) 0.056(2) 0.0195(18) -0.0142(18) 0.0131(18)
C87 0.044(2) 0.069(3) 0.086(3) 0.038(2) -0.016(2) 0.0016(18)
C88 0.0456(18) 0.0450(18) 0.058(2) 0.0254(16) -0.0034(16) 0.0014(14)
C791 0.117(8) 0.058(5) 0.049(5) 0.034(4) -0.010(5) 0.010(5)
C801 0.052(5) 0.104(8) 0.049(5) 0.017(5) -0.009(4) -0.001(5)

loop_
_atom_type_symbol
_atom_type_scat_dispersion_real
_atom_type_scat_dispersion_imag
_atom_type_scat_Cromer_Mann_a1
_atom_type_scat_Cromer_Mann_b1
_atom_type_scat_Cromer_Mann_a2
_atom_type_scat_Cromer_Mann_b2
_atom_type_scat_Cromer_Mann_a3
_atom_type_scat_Cromer_Mann_b3
_atom_type_scat_Cromer_Mann_a4
_atom_type_scat_Cromer_Mann_b4
_atom_type_scat_Cromer_Mann_c
_atom_type_scat_source
C 0.0181 0.0091 2.3100 20.8439 1.0200 10.2075 1.5886 0.5687 0.8650 51.6512 0.2156 'International Tables Vol C 4.2.6.8 and 6.1.1.4'
H 0.0000 0.0000 0.4930 10.5109 0.3229 26.1257 0.1402 3.1424 0.0408 57.7998 0.0030 'International Tables Vol C 4.2.6.8 and 6.1.1.4'
N 0.0311 0.0180 12.2126 0.0057 3.1322 9.8933 2.0125 28.9975 1.1663 0.5826 -11.5290 'International Tables Vol C 4.2.6.8 and 6.1.1.4'
O 0.0492 0.0322 3.0485 13.2771 2.2868 5.7011 1.5463 0.3239 0.8670 32.9089 0.2508 'International Tables Vol C 4.2.6.8 and 6.1.1.4'
Fe -1.1336 3.1974 11.7695 4.7611 7.3573 0.3072 3.5222 15.3535 2.3045 76.8805 1.0369 'International Tables Vol C 4.2.6.8 and 6.1.1.4'
Yb -7.2108 4.4329 28.6641 1.9889 15.4345 0.2571 15.3087 10.6647 2.9896 100.4170 7.5667 'International Tables Vol C 4.2.6.8 and 6.1.1.4'

loop_
_geom_angle_atom_site_label_1
_geom_angle_site_symmetry_1
_geom_angle_atom_site_label_2
_geom_angle_atom_site_label_3
_geom_angle
_geom_angle_publ_flag
O2 2_676 Yb1 N1 162.67(7) yes
O2 2_676 Yb1 N2 109.56(7) yes
N1 . Yb1 N2 77.97(7) yes
O2 2_676 Yb1 O1 80.58(7) yes
N1 . Yb1 O1 115.35(8) yes
N2 . Yb1 O1 92.23(7) yes
O2 2_676 Yb1 O3 76.66(6) yes
N1 . Yb1 O3 87.39(7) yes
N2 . Yb1 O3 94.31(7) yes
O1 . Yb1 O3 157.21(7) yes
O2 2_676 Yb1 O4 82.23(7) yes
N1 . Yb1 O4 94.65(7) yes
N2 . Yb1 O4 162.03(7) yes
O1 . Yb1 O4 75.99(7) yes
O3 . Yb1 O4 101.77(7) yes
O6 2_765 Yb2 N3 156.70(8) yes
O6 2_765 Yb2 N4 85.64(7) yes
N3 . Yb2 N4 78.77(7) yes
O6 2_765 Yb2 O5 78.01(8) yes
N3 . Yb2 O5 121.67(8) yes
N4 . Yb2 O5 156.03(8) yes
O6 2_765 Yb2 O7 83.98(8) yes
N3 . Yb2 O7 89.35(8) yes
N4 . Yb2 O7 121.18(8) yes
O5 . Yb2 O7 74.73(8) yes
O6 2_765 Yb2 O8 101.24(8) yes
N3 . Yb2 O8 96.57(8) yes
N4 . Yb2 O8 92.05(7) yes
O5 . Yb2 O8 74.35(7) yes
O7 . Yb2 O8 146.75(8) yes
C1 . Fe1 C2 90.31(13) yes
C1 . Fe1 C3 100.75(13) yes
C2 . Fe1 C3 164.26(13) yes
C1 . Fe1 C4 110.50(12) yes
C2 . Fe1 C4 145.35(12) yes
C3 . Fe1 C4 39.25(12) yes
C1 . Fe1 C5 145.00(13) yes
C2 . Fe1 C5 111.36(12) yes
C3 . Fe1 C5 64.94(12) yes
C4 . Fe1 C5 38.18(11) yes
C1 . Fe1 C6 163.37(14) yes
C2 . Fe1 C6 101.70(12) yes
C3 . Fe1 C6 65.37(13) yes
C4 . Fe1 C6 65.20(12) yes
C5 . Fe1 C6 39.19(12) yes
C1 . Fe1 C7 124.07(14) yes
C2 . Fe1 C7 125.29(14) yes
C3 . Fe1 C7 38.97(13) yes
C4 . Fe1 C7 65.64(13) yes
C5 . Fe1 C7 65.58(13) yes
C6 . Fe1 C7 39.32(13) yes
C45 . Fe2 C46 89.37(13) yes
C45 . Fe2 C47 144.75(15) yes
C46 . Fe2 C47 110.60(13) yes
C45 . Fe2 C48 166.68(14) yes
C46 . Fe2 C48 100.10(14) yes
C47 . Fe2 C48 39.07(14) yes
C45 . Fe2 C49 127.54(15) yes
C46 . Fe2 C49 123.17(16) yes
C47 . Fe2 C49 65.58(15) yes
C48 . Fe2 C49 39.16(14) yes
C45 . Fe2 C50 103.28(14) yes
C46 . Fe2 C50 162.54(16) yes
C47 . Fe2 C50 65.25(15) yes
C48 . Fe2 C50 65.60(14) yes
C49 . Fe2 C50 39.38(16) yes
C45 . Fe2 C51 111.13(14) yes
C46 . Fe2 C51 145.62(15) yes
C47 . Fe2 C51 38.63(13) yes
C48 . Fe2 C51 65.49(14) yes
C49 . Fe2 C51 65.98(17) yes
C50 . Fe2 C51 39.31(16) yes
Yb1 . N1 C8 124.83(17) yes
Yb1 . N1 C13 118.79(15) yes
C8 . N1 C13 116.0(2) yes
Yb1 . N2 C10 126.69(18) yes
Yb1 . N2 C25 116.09(15) yes
C10 . N2 C25 117.2(2) yes
Yb2 . N3 C52 125.00(19) yes
Yb2 . N3 C57 115.16(16) yes
C52 . N3 C57 119.0(2) yes
Yb2 . N4 C54 123.79(18) yes
Yb2 . N4 C69 121.87(16) yes
C54 . N4 C69 114.3(2) yes
Yb1 . O1 C1 152.2(2) yes
Yb1 2_676 O2 C2 154.54(19) yes
Yb1 . O3 C37 128.91(18) yes
Yb1 . O3 C40 124.32(18) yes
C37 . O3 C40 104.9(2) yes
Yb1 . O4 C41 124.79(18) yes
Yb1 . O4 C44 121.04(16) yes
C41 . O4 C44 108.6(2) yes
Yb2 . O5 C45 169.9(2) yes
Yb2 2_765 O6 C46 158.0(2) yes
Yb2 . O7 C81 120.5(2) yes
Yb2 . O7 C84 127.9(2) yes
C81 . O7 C84 103.2(3) yes
Yb2 . O8 C85 125.97(19) yes
Yb2 . O8 C88 124.71(18) yes
C85 . O8 C88 108.9(2) yes
O1 . C1 Fe1 178.4(3) yes
O2 . C2 Fe1 179.2(2) yes
Fe1 . C3 C4 71.78(17) yes
Fe1 . C3 C7 70.66(18) yes
C4 . C3 C7 108.9(3) yes
Fe1 . C3 H31 123.2 no
C4 . C3 H31 124.1 no
C7 . C3 H31 127.0 no
Fe1 . C4 C3 68.97(17) yes
Fe1 . C4 C5 70.88(17) yes
C3 . C4 C5 107.5(3) yes
Fe1 . C4 H41 124.5 no
C3 . C4 H41 125.8 no
C5 . C4 H41 126.7 no
Fe1 . C5 C4 70.94(17) yes
Fe1 . C5 C6 69.23(17) yes
C4 . C5 C6 108.3(3) yes
Fe1 . C5 H51 128.2 no
C4 . C5 H51 124.5 no
C6 . C5 H51 127.1 no
Fe1 . C6 C5 71.58(17) yes
Fe1 . C6 C7 70.28(18) yes
C5 . C6 C7 108.0(3) yes
Fe1 . C6 H61 125.2 no
C5 . C6 H61 125.2 no
C7 . C6 H61 126.8 no
Fe1 . C7 C6 70.40(18) yes
Fe1 . C7 C3 70.37(18) yes
C6 . C7 C3 107.4(3) yes
Fe1 . C7 H71 126.3 no
C6 . C7 H71 126.3 no
C3 . C7 H71 126.3 no
N1 . C8 C9 125.5(2) yes
N1 . C8 C11 120.0(2) yes
C9 . C8 C11 114.4(2) yes
C8 . C9 C10 130.0(2) yes
C8 . C9 H91 115.2 no
C10 . C9 H91 114.6 no
C9 . C10 N2 124.5(2) yes
C9 . C10 C12 113.2(2) yes
N2 . C10 C12 122.2(2) yes
C8 . C11 H111 111.3 no
C8 . C11 H112 111.8 no
H111 . C11 H112 108.5 no
C8 . C11 H113 109.8 no
H111 . C11 H113 108.3 no
H112 . C11 H113 107.1 no
C10 . C12 H121 108.5 no
C10 . C12 H122 113.0 no
H121 . C12 H122 106.6 no
C10 . C12 H123 112.1 no
H121 . C12 H123 107.3 no
H122 . C12 H123 109.0 no
N1 . C13 C14 121.5(2) yes
N1 . C13 C18 118.2(2) yes
C14 . C13 C18 120.3(3) yes
C13 . C14 C15 118.4(3) yes
C13 . C14 C19 122.6(3) yes
C15 . C14 C19 119.0(3) yes
C14 . C15 C16 121.9(3) yes
C14 . C15 H151 118.5 no
C16 . C15 H151 119.5 no
C15 . C16 C17 119.3(3) yes
C15 . C16 H161 120.7 no
C17 . C16 H161 120.0 no
C16 . C17 C18 121.5(3) yes
C16 . C17 H171 119.9 no
C18 . C17 H171 118.7 no
C13 . C18 C17 118.4(3) yes
C13 . C18 C22 120.8(2) yes
C17 . C18 C22 120.8(3) yes
C14 . C19 C20 113.0(3) yes
C14 . C19 C21 111.7(3) yes
C20 . C19 C21 108.8(3) yes
C14 . C19 H191 107.3 no
C20 . C19 H191 107.8 no
C21 . C19 H191 108.0 no
C19 . C20 H201 108.8 no
C19 . C20 H202 108.7 no
H201 . C20 H202 110.5 no
C19 . C20 H203 109.2 no
H201 . C20 H203 109.7 no
H202 . C20 H203 110.0 no
C19 . C21 H211 106.8 no
C19 . C21 H212 109.8 no
H211 . C21 H212 110.5 no
C19 . C21 H213 109.1 no
H211 . C21 H213 109.8 no
H212 . C21 H213 110.8 no
C18 . C22 C23 113.0(3) yes
C18 . C22 C24 113.0(3) yes
C23 . C22 C24 108.3(3) yes
C18 . C22 H221 108.3 no
C23 . C22 H221 106.7 no
C24 . C22 H221 107.2 no
C22 . C23 H231 108.4 no
C22 . C23 H232 108.9 no
H231 . C23 H232 109.1 no
C22 . C23 H233 111.2 no
H231 . C23 H233 110.0 no
H232 . C23 H233 109.2 no
C22 . C24 H241 111.1 no
C22 . C24 H242 110.7 no
H241 . C24 H242 107.5 no
C22 . C24 H243 111.0 no
H241 . C24 H243 108.7 no
H242 . C24 H243 107.7 no
N2 . C25 C26 119.1(2) yes
N2 . C25 C30 120.3(2) yes
C26 . C25 C30 120.5(3) yes
C25 . C26 C27 118.3(3) yes
C25 . C26 C31 121.4(2) yes
C27 . C26 C31 120.1(3) yes
C26 . C27 C28 121.9(3) yes
C26 . C27 H271 118.7 no
C28 . C27 H271 119.4 no
C27 . C28 C29 119.7(3) yes
C27 . C28 H281 120.6 no
C29 . C28 H281 119.7 no
C28 . C29 C30 121.0(3) yes
C28 . C29 H291 119.7 no
C30 . C29 H291 119.3 no
C25 . C30 C29 118.6(3) yes
C25 . C30 C34 123.1(3) yes
C29 . C30 C34 118.4(3) yes
C26 . C31 C32 114.2(3) yes
C26 . C31 C33 110.3(3) yes
C32 . C31 C33 109.9(3) yes
C26 . C31 H311 107.6 no
C32 . C31 H311 106.8 no
C33 . C31 H311 107.7 no
C31 . C32 H321 109.6 no
C31 . C32 H322 108.6 no
H321 . C32 H322 110.1 no
C31 . C32 H323 109.6 no
H321 . C32 H323 109.6 no
H322 . C32 H323 109.3 no
C31 . C33 H331 110.1 no
C31 . C33 H332 109.5 no
H331 . C33 H332 106.7 no
C31 . C33 H333 111.6 no
H331 . C33 H333 110.6 no
H332 . C33 H333 108.2 no
C30 . C34 C35 111.5(3) yes
C30 . C34 C36 112.9(3) yes
C35 . C34 C36 109.1(3) yes
C30 . C34 H341 107.1 no
C35 . C34 H341 109.6 no
C36 . C34 H341 106.4 no
C34 . C35 H351 109.8 no
C34 . C35 H352 110.0 no
H351 . C35 H352 107.6 no
C34 . C35 H353 111.4 no
H351 . C35 H353 108.6 no
H352 . C35 H353 109.3 no
C34 . C36 H361 111.1 no
C34 . C36 H362 108.5 no
H361 . C36 H362 109.1 no
C34 . C36 H363 108.8 no
H361 . C36 H363 110.6 no
H362 . C36 H363 108.6 no
O3 . C37 C38 106.2(3) yes
O3 . C37 H371 108.1 no
C38 . C37 H371 109.6 no
O3 . C37 H372 111.4 no
C38 . C37 H372 110.0 no
H371 . C37 H372 111.4 no
C37 . C38 C39 105.3(3) yes
C37 . C38 H381 111.1 no
C39 . C38 H381 112.4 no
C37 . C38 H382 108.6 no
C39 . C38 H382 110.9 no
H381 . C38 H382 108.6 no
C38 . C39 C40 105.1(3) yes
C38 . C39 H391 111.9 no
C40 . C39 H391 109.8 no
C38 . C39 H392 110.5 no
C40 . C39 H392 111.4 no
H391 . C39 H392 108.2 no
C39 . C40 O3 105.4(3) yes
C39 . C40 H401 112.3 no
O3 . C40 H401 109.5 no
C39 . C40 H402 108.8 no
O3 . C40 H402 109.7 no
H401 . C40 H402 110.9 no
O4 . C41 C42 106.1(2) yes
O4 . C41 H411 109.3 no
C42 . C41 H411 111.4 no
O4 . C41 H412 110.5 no
C42 . C41 H412 110.9 no
H411 . C41 H412 108.5 no
C41 . C42 C43 103.0(3) yes
C41 . C42 H421 111.4 no
C43 . C42 H421 111.4 no
C41 . C42 H422 109.3 no
C43 . C42 H422 110.0 no
H421 . C42 H422 111.4 no
C42 . C43 C44 102.0(3) yes
C42 . C43 H431 110.1 no
C44 . C43 H431 110.4 no
C42 . C43 H432 111.4 no
C44 . C43 H432 112.6 no
H431 . C43 H432 110.1 no
C43 . C44 O4 105.6(2) yes
C43 . C44 H441 112.9 no
O4 . C44 H441 109.6 no
C43 . C44 H442 109.8 no
O4 . C44 H442 108.6 no
H441 . C44 H442 110.2 no
O5 . C45 Fe2 178.5(3) yes
O6 . C46 Fe2 178.9(3) yes
Fe2 . C47 C48 69.20(18) yes
Fe2 . C47 C51 70.62(19) yes
C48 . C47 C51 108.2(3) yes
Fe2 . C47 H471 125.7 no
C48 . C47 H471 125.8 no
C51 . C47 H471 126.1 no
Fe2 . C48 C47 71.73(18) yes
Fe2 . C48 C49 70.80(19) yes
C47 . C48 C49 108.8(3) yes
Fe2 . C48 H481 125.1 no
C47 . C48 H481 126.0 no
C49 . C48 H481 125.2 no
Fe2 . C49 C48 70.0(2) yes
Fe2 . C49 C50 70.3(2) yes
C48 . C49 C50 107.2(4) yes
Fe2 . C49 H491 125.7 no
C48 . C49 H491 126.5 no
C50 . C49 H491 126.2 no
Fe2 . C50 C49 70.3(2) yes
Fe2 . C50 C51 71.2(2) yes
C49 . C50 C51 108.4(3) yes
Fe2 . C50 H501 125.5 no
C49 . C50 H501 126.3 no
C51 . C50 H501 125.3 no
Fe2 . C51 C50 69.5(2) yes
Fe2 . C51 C47 70.75(18) yes
C50 . C51 C47 107.5(3) yes
Fe2 . C51 H511 126.1 no
C50 . C51 H511 125.5 no
C47 . C51 H511 127.0 no
N3 . C52 C53 124.6(3) yes
N3 . C52 C55 120.8(3) yes
C53 . C52 C55 114.6(3) yes
C52 . C53 C54 130.6(3) yes
C52 . C53 H531 115.3 no
C54 . C53 H531 114.0 no
C53 . C54 N4 125.6(2) yes
C53 . C54 C56 113.4(3) yes
N4 . C54 C56 121.0(3) yes
C52 . C55 H551 108.8 no
C52 . C55 H552 110.3 no
H551 . C55 H552 108.6 no
C52 . C55 H553 110.3 no
H551 . C55 H553 109.2 no
H552 . C55 H553 109.6 no
C54 . C56 H561 113.0 no
C54 . C56 H562 107.8 no
H561 . C56 H562 108.8 no
C54 . C56 H563 110.4 no
H561 . C56 H563 109.5 no
H562 . C56 H563 107.0 no
N3 . C57 C58 120.3(3) yes
N3 . C57 C62 119.0(2) yes
C58 . C57 C62 120.5(3) yes
C57 . C58 C59 118.0(3) yes
C57 . C58 C63 121.7(3) yes
C59 . C58 C63 120.3(3) yes
C58 . C59 C60 122.0(3) yes
C58 . C59 H591 119.0 no
C60 . C59 H591 119.0 no
C59 . C60 C61 120.1(3) yes
C59 . C60 H601 120.4 no
C61 . C60 H601 119.5 no
C60 . C61 C62 120.6(3) yes
C60 . C61 H611 120.6 no
C62 . C61 H611 118.7 no
C57 . C62 C61 118.7(3) yes
C57 . C62 C66 121.3(3) yes
C61 . C62 C66 120.0(3) yes
C58 . C63 C64 112.4(3) yes
C58 . C63 C65 110.9(3) yes
C64 . C63 C65 109.5(3) yes
C58 . C63 H631 106.9 no
C64 . C63 H631 107.9 no
C65 . C63 H631 109.1 no
C63 . C64 H641 110.4 no
C63 . C64 H642 109.8 no
H641 . C64 H642 109.3 no
C63 . C64 H643 110.2 no
H641 . C64 H643 108.7 no
H642 . C64 H643 108.3 no
C63 . C65 H651 110.2 no
C63 . C65 H652 108.7 no
H651 . C65 H652 109.4 no
C63 . C65 H653 109.3 no
H651 . C65 H653 110.8 no
H652 . C65 H653 108.4 no
C62 . C66 C67 114.0(3) yes
C62 . C66 C68 110.7(4) yes
C67 . C66 C68 110.6(3) yes
C62 . C66 H661 107.0 no
C67 . C66 H661 107.7 no
C68 . C66 H661 106.5 no
C66 . C67 H671 106.9 no
C66 . C67 H672 109.2 no
H671 . C67 H672 109.4 no
C66 . C67 H673 111.0 no
H671 . C67 H673 109.2 no
H672 . C67 H673 111.0 no
C66 . C68 H681 109.6 no
C66 . C68 H682 110.1 no
H681 . C68 H682 109.0 no
C66 . C68 H683 110.0 no
H681 . C68 H683 109.5 no
H682 . C68 H683 108.7 no
N4 . C69 C70 120.7(3) yes
N4 . C69 C74 119.4(2) yes
C70 . C69 C74 119.9(2) yes
C69 . C70 C71 118.3(3) yes
C69 . C70 C75 121.0(3) yes
C71 . C70 C75 120.7(3) yes
C70 . C71 C72 122.0(3) yes
C70 . C71 H711 119.0 no
C72 . C71 H711 119.0 no
C71 . C72 C73 119.6(3) yes
C71 . C72 H721 119.7 no
C73 . C72 H721 120.7 no
C72 . C73 C74 120.6(3) yes
C72 . C73 H731 119.0 no
C74 . C73 H731 120.3 no
C69 . C74 C73 119.2(3) yes
C69 . C74 C78 120.5(2) yes
C73 . C74 C78 120.3(3) yes
C70 . C75 C76 112.6(3) yes
C70 . C75 C77 111.6(3) yes
C76 . C75 C77 109.4(3) yes
C70 . C75 H751 105.9 no
C76 . C75 H751 107.8 no
C77 . C75 H751 109.5 no
C75 . C76 H761 110.2 no
C75 . C76 H762 111.5 no
H761 . C76 H762 109.0 no
C75 . C76 H763 110.3 no
H761 . C76 H763 107.8 no
H762 . C76 H763 108.0 no
C75 . C77 H771 109.1 no
C75 . C77 H772 111.2 no
H771 . C77 H772 110.4 no
C75 . C77 H773 108.8 no
H771 . C77 H773 107.9 no
H772 . C77 H773 109.5 no
C74 . C78 C79 113.3(4) yes
C74 . C78 C80 109.8(4) yes
C79 . C78 C80 107.2(7) yes
C74 . C78 C791 113.9(4) yes
C79 . C78 C791 45.6(6) yes
C80 . C78 C791 135.2(5) yes
C74 . C78 C801 112.9(4) yes
C79 . C78 C801 74.1(7) yes
C80 . C78 C801 35.4(5) yes
C791 . C78 C801 113.8(6) yes
C74 . C78 H781 110.2 no
C79 . C78 H781 123.8 no
C80 . C78 H781 89.3 no
C791 . C78 H781 84.9 no
C801 . C78 H781 118.3 no
C78 . C79 H791 110.4 no
C78 . C79 H792 109.8 no
H791 . C79 H792 109.5 no
C78 . C79 H793 108.2 no
H791 . C79 H793 109.5 no
H792 . C79 H793 109.5 no
C78 . C80 H801 110.3 no
C78 . C80 H802 108.6 no
H801 . C80 H802 109.5 no
C78 . C80 H803 109.4 no
H801 . C80 H803 109.5 no
H802 . C80 H803 109.5 no
O7 . C81 C82 109.3(4) yes
O7 . C81 H811 108.1 no
C82 . C81 H811 109.2 no
O7 . C81 H812 109.0 no
C82 . C81 H812 110.6 no
H811 . C81 H812 110.5 no
C81 . C82 C83 101.9(4) yes
C81 . C82 H821 110.2 no
C83 . C82 H821 109.9 no
C81 . C82 H822 113.0 no
C83 . C82 H822 112.1 no
H821 . C82 H822 109.6 no
C82 . C83 C84 107.9(4) yes
C82 . C83 H831 111.3 no
C84 . C83 H831 108.9 no
C82 . C83 H832 108.5 no
C84 . C83 H832 109.6 no
H831 . C83 H832 110.6 no
C83 . C84 O7 101.9(4) yes
C83 . C84 H841 116.9 no
O7 . C84 H841 110.4 no
C83 . C84 H842 110.0 no
O7 . C84 H842 110.1 no
H841 . C84 H842 107.3 no
O8 . C85 C86 105.5(3) yes
O8 . C85 H851 109.0 no
C86 . C85 H851 111.1 no
O8 . C85 H852 110.8 no
C86 . C85 H852 110.7 no
H851 . C85 H852 109.7 no
C85 . C86 C87 102.7(3) yes
C85 . C86 H861 110.5 no
C87 . C86 H861 110.3 no
C85 . C86 H862 111.8 no
C87 . C86 H862 112.1 no
H861 . C86 H862 109.3 no
C86 . C87 C88 103.4(3) yes
C86 . C87 H871 109.9 no
C88 . C87 H871 109.6 no
C86 . C87 H872 111.9 no
C88 . C87 H872 111.2 no
H871 . C87 H872 110.7 no
C87 . C88 O8 106.4(3) yes
C87 . C88 H881 110.9 no
O8 . C88 H881 107.9 no
C87 . C88 H882 111.3 no
O8 . C88 H882 109.4 no
H881 . C88 H882 110.9 no
C78 . C791 H7911 110.1 no
C78 . C791 H7912 108.5 no
H7911 . C791 H7912 109.5 no
C78 . C791 H7913 109.8 no
H7911 . C791 H7913 109.5 no
H7912 . C791 H7913 109.5 no
C78 . C801 H8011 110.4 no
C78 . C801 H8012 110.3 no
H8011 . C801 H8012 109.5 no
C78 . C801 H8013 107.7 no
H8011 . C801 H8013 109.5 no
H8012 . C801 H8013 109.5 no

loop_
_geom_bond_atom_site_label_1
_geom_bond_atom_site_label_2
_geom_bond_site_symmetry_2
_geom_bond_distance
_geom_bond_publ_flag
Yb1 O2 2_676 2.4617(19) yes
Yb1 N1 . 2.422(2) yes
Yb1 N2 . 2.434(2) yes
Yb1 O1 . 2.437(2) yes
Yb1 O3 . 2.469(2) yes
Yb1 O4 . 2.4671(19) yes
Yb2 O6 2_765 2.382(2) yes
Yb2 N3 . 2.398(2) yes
Yb2 N4 . 2.428(2) yes
Yb2 O5 . 2.460(2) yes
Yb2 O7 . 2.448(2) yes
Yb2 O8 . 2.436(2) yes
Fe1 C1 . 1.709(3) yes
Fe1 C2 . 1.707(3) yes
Fe1 C3 . 2.099(3) yes
Fe1 C4 . 2.136(3) yes
Fe1 C5 . 2.136(3) yes
Fe1 C6 . 2.105(3) yes
Fe1 C7 . 2.103(3) yes
Fe2 C45 . 1.693(3) yes
Fe2 C46 . 1.697(3) yes
Fe2 C47 . 2.120(3) yes
Fe2 C48 . 2.087(3) yes
Fe2 C49 . 2.096(3) yes
Fe2 C50 . 2.097(3) yes
Fe2 C51 . 2.118(3) yes
N1 C8 . 1.335(3) yes
N1 C13 . 1.440(3) yes
N2 C10 . 1.322(3) yes
N2 C25 . 1.427(3) yes
N3 C52 . 1.321(4) yes
N3 C57 . 1.437(3) yes
N4 C54 . 1.324(4) yes
N4 C69 . 1.439(3) yes
O1 C1 . 1.191(3) yes
O2 C2 . 1.190(3) yes
O3 C37 . 1.441(4) yes
O3 C40 . 1.448(4) yes
O4 C41 . 1.461(3) yes
O4 C44 . 1.447(3) yes
O5 C45 . 1.191(3) yes
O6 C46 . 1.195(4) yes
O7 C81 . 1.466(5) yes
O7 C84 . 1.427(5) yes
O8 C85 . 1.465(4) yes
O8 C88 . 1.441(4) yes
C3 C4 . 1.423(4) yes
C3 C7 . 1.402(5) yes
C3 H31 . 0.967 no
C4 C5 . 1.397(4) yes
C4 H41 . 0.980 no
C5 C6 . 1.422(5) yes
C5 H51 . 0.979 no
C6 C7 . 1.416(5) yes
C6 H61 . 0.970 no
C7 H71 . 0.963 no
C8 C9 . 1.403(4) yes
C8 C11 . 1.518(4) yes
C9 C10 . 1.421(4) yes
C9 H91 . 0.942 no
C10 C12 . 1.520(4) yes
C11 H111 . 0.951 no
C11 H112 . 0.970 no
C11 H113 . 0.965 no
C12 H121 . 0.964 no
C12 H122 . 0.971 no
C12 H123 . 0.958 no
C13 C14 . 1.404(4) yes
C13 C18 . 1.412(4) yes
C14 C15 . 1.397(4) yes
C14 C19 . 1.513(4) yes
C15 C16 . 1.371(5) yes
C15 H151 . 0.925 no
C16 C17 . 1.382(5) yes
C16 H161 . 0.927 no
C17 C18 . 1.397(4) yes
C17 H171 . 0.934 no
C18 C22 . 1.515(4) yes
C19 C20 . 1.528(4) yes
C19 C21 . 1.521(5) yes
C19 H191 . 0.976 no
C20 H201 . 0.959 no
C20 H202 . 0.967 no
C20 H203 . 0.972 no
C21 H211 . 0.967 no
C21 H212 . 0.955 no
C21 H213 . 0.951 no
C22 C23 . 1.534(4) yes
C22 C24 . 1.522(4) yes
C22 H221 . 0.978 no
C23 H231 . 0.953 no
C23 H232 . 0.956 no
C23 H233 . 0.961 no
C24 H241 . 0.962 no
C24 H242 . 0.979 no
C24 H243 . 0.966 no
C25 C26 . 1.416(4) yes
C25 C30 . 1.407(4) yes
C26 C27 . 1.399(4) yes
C26 C31 . 1.511(4) yes
C27 C28 . 1.372(5) yes
C27 H271 . 0.948 no
C28 C29 . 1.391(5) yes
C28 H281 . 0.938 no
C29 C30 . 1.407(4) yes
C29 H291 . 0.919 no
C30 C34 . 1.513(4) yes
C31 C32 . 1.517(4) yes
C31 C33 . 1.534(4) yes
C31 H311 . 0.976 no
C32 H321 . 0.971 no
C32 H322 . 0.967 no
C32 H323 . 0.955 no
C33 H331 . 0.969 no
C33 H332 . 0.962 no
C33 H333 . 0.961 no
C34 C35 . 1.518(5) yes
C34 C36 . 1.522(5) yes
C34 H341 . 0.981 no
C35 H351 . 0.965 no
C35 H352 . 0.942 no
C35 H353 . 0.952 no
C36 H361 . 0.964 no
C36 H362 . 0.947 no
C36 H363 . 0.961 no
C37 C38 . 1.519(5) yes
C37 H371 . 0.977 no
C37 H372 . 0.982 no
C38 C39 . 1.494(6) yes
C38 H381 . 0.966 no
C38 H382 . 0.969 no
C39 C40 . 1.505(5) yes
C39 H391 . 0.981 no
C39 H392 . 0.970 no
C40 H401 . 0.975 no
C40 H402 . 0.975 no
C41 C42 . 1.510(4) yes
C41 H411 . 0.961 no
C41 H412 . 0.968 no
C42 C43 . 1.512(5) yes
C42 H421 . 0.971 no
C42 H422 . 0.974 no
C43 C44 . 1.507(4) yes
C43 H431 . 1.000 no
C43 H432 . 0.966 no
C44 H441 . 0.965 no
C44 H442 . 0.987 no
C47 C48 . 1.407(5) yes
C47 C51 . 1.402(5) yes
C47 H471 . 0.975 no
C48 C49 . 1.402(5) yes
C48 H481 . 0.972 no
C49 C50 . 1.413(6) yes
C49 H491 . 0.978 no
C50 C51 . 1.418(6) yes
C50 H501 . 0.989 no
C51 H511 . 0.970 no
C52 C53 . 1.403(4) yes
C52 C55 . 1.521(4) yes
C53 C54 . 1.412(4) yes
C53 H531 . 0.920 no
C54 C56 . 1.522(4) yes
C55 H551 . 0.962 no
C55 H552 . 0.954 no
C55 H553 . 0.954 no
C56 H561 . 0.950 no
C56 H562 . 0.951 no
C56 H563 . 0.953 no
C57 C58 . 1.415(4) yes
C57 C62 . 1.415(4) yes
C58 C59 . 1.401(4) yes
C58 C63 . 1.516(5) yes
C59 C60 . 1.361(5) yes
C59 H591 . 0.929 no
C60 C61 . 1.399(5) yes
C60 H601 . 0.932 no
C61 C62 . 1.396(4) yes
C61 H611 . 0.922 no
C62 C66 . 1.525(4) yes
C63 C64 . 1.505(5) yes
C63 C65 . 1.540(5) yes
C63 H631 . 0.982 no
C64 H641 . 0.963 no
C64 H642 . 0.969 no
C64 H643 . 0.952 no
C65 H651 . 0.969 no
C65 H652 . 0.971 no
C65 H653 . 0.974 no
C66 C67 . 1.516(6) yes
C66 C68 . 1.518(6) yes
C66 H661 . 0.980 no
C67 H671 . 0.962 no
C67 H672 . 0.971 no
C67 H673 . 0.964 no
C68 H681 . 0.970 no
C68 H682 . 0.962 no
C68 H683 . 0.960 no
C69 C70 . 1.419(4) yes
C69 C74 . 1.403(4) yes
C70 C71 . 1.381(4) yes
C70 C75 . 1.519(4) yes
C71 C72 . 1.385(5) yes
C71 H711 . 0.925 no
C72 C73 . 1.380(4) yes
C72 H721 . 0.936 no
C73 C74 . 1.400(4) yes
C73 H731 . 0.929 no
C74 C78 . 1.521(4) yes
C75 C76 . 1.523(5) yes
C75 C77 . 1.525(5) yes
C75 H751 . 0.985 no
C76 H761 . 0.983 no
C76 H762 . 0.970 no
C76 H763 . 0.958 no
C77 H771 . 0.955 no
C77 H772 . 0.966 no
C77 H773 . 0.959 no
C78 C79 . 1.545(4) yes
C78 C80 . 1.521(7) yes
C78 C791 . 1.512(6) yes
C78 C801 . 1.506(7) yes
C78 H781 . 0.956 no
C79 H791 . 0.950 no
C79 H792 . 0.950 no
C79 H793 . 0.950 no
C80 H801 . 0.950 no
C80 H802 . 0.950 no
C80 H803 . 0.950 no
C81 C82 . 1.507(5) yes
C81 H811 . 0.963 no
C81 H812 . 0.976 no
C82 C83 . 1.461(7) yes
C82 H821 . 0.992 no
C82 H822 . 0.992 no
C83 C84 . 1.558(7) yes
C83 H831 . 0.964 no
C83 H832 . 0.963 no
C84 H841 . 0.971 no
C84 H842 . 0.976 no
C85 C86 . 1.498(5) yes
C85 H851 . 0.974 no
C85 H852 . 0.981 no
C86 C87 . 1.509(6) yes
C86 H861 . 0.976 no
C86 H862 . 0.968 no
C87 C88 . 1.491(5) yes
C87 H871 . 0.974 no
C87 H872 . 0.980 no
C88 H881 . 0.990 no
C88 H882 . 0.970 no
C791 H7911 . 0.950 no
C791 H7912 . 0.950 no
C791 H7913 . 0.950 no
C801 H8011 . 0.950 no
C801 H8012 . 0.950 no
C801 H8013 . 0.950 no

loop_
_platon_squeeze_void_nr
_platon_squeeze_void_average_x
_platon_squeeze_void_average_y
_platon_squeeze_void_average_z
_platon_squeeze_void_volume
_platon_squeeze_void_count_electrons
_platon_squeeze_void_content
1 0.000 0.500 0.500 28 1 ' '
2 0.148 0.928 0.820 10 0 ' '
3 0.500 0.000 1.000 167 36 ' '
4 0.371 0.558 0.111 14 1 ' '
5 0.628 0.442 0.889 14 1 ' '
6 0.852 0.072 0.180 10 0 ' '
